data_7057291
loop_
_publ_author_name
'Shahsavari, Hamid R.'
'Babadi Aghakhanpour, Reza'
'Hossein-Abadi, Mojdeh'
'Kia, Reza'
'Halvagar, Mohammad Reza'
'Raithby, Paul R.'

_publ_section_title
;
 Reactivity of a new aryl cycloplatinated(ii) complex containing rollover
 2,2&#x2032;-bipyridine N-oxide toward a series of diphosphine ligands
;
_journal_issue 11
_journal_name_full 'New Journal of Chemistry'
_journal_page_first 9159
_journal_paper_doi 10.1039/C8NJ00713F
_journal_volume 42
_journal_year 2018
_chemical_formula_moiety 'C60 H52 Cl2 N4 O2 P2 Pt2'
_chemical_formula_sum 'C60 H52 Cl2 N4 O2 P2 Pt2'
_chemical_formula_weight 1384.07
_space_group_crystal_system triclinic
_space_group_IT_number 2
_space_group_name_Hall '-P 1'
_space_group_name_H-M_alt 'P -1'
_symmetry_space_group_name_Hall '-P 1'
_symmetry_space_group_name_H-M 'P -1'
_atom_sites_solution_hydrogens geom
_audit_creation_method SHELXL-2014/7
_audit_update_record
;
2018-04-10 deposited with the CCDC.
2018-04-13 downloaded from the CCDC.
;
_cell_angle_alpha 78.96(2)
_cell_angle_beta 77.62(4)
_cell_angle_gamma 80.60(4)
_cell_formula_units_Z 2
_cell_length_a 11.856(9)
_cell_length_b 12.742(3)
_cell_length_c 18.406(4)
_cell_measurement_reflns_used 5388
_cell_measurement_temperature 150(2)
_cell_measurement_theta_max 27.1000
_cell_measurement_theta_min 3.6070
_cell_volume 2644(2)
_computing_cell_refinement 'CrysAlisPro 1.171.38.43 (Rigaku OD, 2015)'
_computing_data_collection 'CrysAlisPro 1.171.38.43 (Rigaku OD, 2015)'
_computing_data_reduction 'CrysAlisPro 1.171.38.43 (Rigaku OD, 2015)'
_computing_molecular_graphics xp
_computing_publication_material shelxtl
_computing_structure_refinement 'SHELXL-2014/7 (Sheldrick, 2014)'
_computing_structure_solution xt
_diffrn_ambient_temperature 150(2)
_diffrn_detector_area_resol_mean 8.0734
_diffrn_measured_fraction_theta_full 0.998
_diffrn_measured_fraction_theta_max 0.877
_diffrn_measurement_device_type 'New Xcalibur, EosS2'
_diffrn_measurement_method '\w scans'
_diffrn_radiation_type MoK\a
_diffrn_radiation_wavelength 0.71073
_diffrn_reflns_av_R_equivalents 0.0628
_diffrn_reflns_av_unetI/netI 0.1274
_diffrn_reflns_Laue_measured_fraction_full 0.998
_diffrn_reflns_Laue_measured_fraction_max 0.877
_diffrn_reflns_limit_h_max 17
_diffrn_reflns_limit_h_min -16
_diffrn_reflns_limit_k_max 17
_diffrn_reflns_limit_k_min -15
_diffrn_reflns_limit_l_max 24
_diffrn_reflns_limit_l_min -27
_diffrn_reflns_number 30406
_diffrn_reflns_point_group_measured_fraction_full 0.998
_diffrn_reflns_point_group_measured_fraction_max 0.877
_diffrn_reflns_theta_full 25.242
_diffrn_reflns_theta_max 31.964
_diffrn_reflns_theta_min 3.398
_diffrn_source 'fine-focus sealed X-ray tube'
_exptl_absorpt_coefficient_mu 5.495
_exptl_absorpt_correction_T_max 1.00000
_exptl_absorpt_correction_T_min 0.98851
_exptl_absorpt_correction_type multi-scan
_exptl_absorpt_process_details
;
CrysAlisPro 1.171.38.43 (Rigaku Oxford Diffraction, 2015)
Empirical absorption correction using spherical harmonics,
 implemented in SCALE3 ABSPACK scaling algorithm.
;
_exptl_crystal_colour yellow
_exptl_crystal_density_diffrn 1.739
_exptl_crystal_description block
_exptl_crystal_F_000 1352
_exptl_crystal_size_max 0.140
_exptl_crystal_size_mid 0.110
_exptl_crystal_size_min 0.050
_refine_diff_density_max 1.842
_refine_diff_density_min -1.681
_refine_diff_density_rms 0.238
_refine_ls_extinction_method none
_refine_ls_goodness_of_fit_ref 1.005
_refine_ls_hydrogen_treatment constr
_refine_ls_matrix_type full
_refine_ls_number_parameters 651
_refine_ls_number_reflns 16055
_refine_ls_number_restraints 0
_refine_ls_restrained_S_all 1.005
_refine_ls_R_factor_all 0.1049
_refine_ls_R_factor_gt 0.0604
_refine_ls_shift/su_max 0.001
_refine_ls_shift/su_mean 0.000
_refine_ls_structure_factor_coef Fsqd
_refine_ls_weighting_details 'w=1/[\s^2^(Fo^2^)+(0.0037P)^2^] where P=(Fo^2^+2Fc^2^)/3'
_refine_ls_weighting_scheme calc
_refine_ls_wR_factor_gt 0.0702
_refine_ls_wR_factor_ref 0.0828
_reflns_Friedel_coverage 0.000
_reflns_number_gt 10688
_reflns_number_total 16055
_reflns_threshold_expression 'I > 2\s(I)'
_cod_data_source_file c8nj00713f2.cif
_cod_data_source_block 2b
_cod_depositor_comments 'Adding full bibliography for 7057288--7057291.cif.'
_cod_database_code 7057291
_shelx_shelxl_version_number 2014/7
_shelx_space_group_comment
;
The symmetry employed for this shelxl refinement is uniquely defined
by the following loop, which should always be used as a source of
symmetry information in preference to the above space-group names.
They are only intended as comments.
;
_shelx_estimated_absorpt_t_min 0.513
_shelx_estimated_absorpt_t_max 0.771

loop_
_space_group_symop_operation_xyz
'x, y, z'
'-x, -y, -z'

loop_
_atom_site_label
_atom_site_type_symbol
_atom_site_fract_x
_atom_site_fract_y
_atom_site_fract_z
_atom_site_U_iso_or_equiv
_atom_site_adp_type
_atom_site_occupancy
_atom_site_site_symmetry_order
_atom_site_calc_flag
_atom_site_refinement_flags_posn
_atom_site_refinement_flags_adp
C1 C 0.2887(5) 0.2025(6) 0.0217(3) 0.0240(16) Uani 1 1 d . .
C1A C 0.6980(5) 0.3455(5) 0.4012(3) 0.0148(13) Uani 1 1 d . .
C1S C -0.0141(7) -0.0219(7) -0.1059(5) 0.061(3) Uani 1 1 d . .
H1S1 H 0.0552 -0.0166 -0.0875 0.073 Uiso 1 1 calc R U
H1S2 H -0.0817 0.0006 -0.0695 0.073 Uiso 1 1 calc R U
C2 C 0.2454(5) 0.2876(6) -0.0296(4) 0.0301(17) Uani 1 1 d . .
H2 H 0.2451 0.3586 -0.0240 0.036 Uiso 1 1 calc R U
C2A C 0.7299(5) 0.3184(5) 0.4717(3) 0.0164(13) Uani 1 1 d . .
H2A H 0.6735 0.3053 0.5149 0.020 Uiso 1 1 calc R U
C3 C 0.2032(6) 0.2654(7) -0.0887(4) 0.038(2) Uani 1 1 d . .
H3 H 0.1767 0.3215 -0.1238 0.045 Uiso 1 1 calc R U
C3A C 0.8447(5) 0.3111(5) 0.4774(4) 0.0235(16) Uani 1 1 d . .
H3A H 0.8658 0.2919 0.5244 0.028 Uiso 1 1 calc R U
C4 C 0.2004(6) 0.1617(7) -0.0955(4) 0.043(2) Uani 1 1 d . .
H4 H 0.1695 0.1481 -0.1346 0.051 Uiso 1 1 calc R U
C4A C 0.9284(5) 0.3320(5) 0.4139(4) 0.0234(16) Uani 1 1 d . .
H4A H 1.0057 0.3266 0.4188 0.028 Uiso 1 1 calc R U
C5 C 0.2912(5) 0.0986(6) 0.0093(4) 0.0278(17) Uani 1 1 d . .
C5A C 0.7852(5) 0.3662(5) 0.3374(3) 0.0149(13) Uani 1 1 d . .
C6 C 0.3483(5) 0.0089(6) 0.0569(4) 0.0258(16) Uani 1 1 d . .
C6A C 0.7513(5) 0.3957(5) 0.2636(3) 0.0191(14) Uani 1 1 d . .
C7 C 0.3808(6) -0.0965(7) 0.0446(4) 0.039(2) Uani 1 1 d . .
H7 H 0.3606 -0.1181 0.0041 0.047 Uiso 1 1 calc R U
C7A C 0.8251(6) 0.4104(6) 0.1935(4) 0.0285(17) Uani 1 1 d . .
H7A H 0.9054 0.4004 0.1901 0.034 Uiso 1 1 calc R U
C8 C 0.4429(6) -0.1702(7) 0.0918(5) 0.042(2) Uani 1 1 d . .
H8 H 0.4624 -0.2416 0.0845 0.050 Uiso 1 1 calc R U
C8A C 0.7774(6) 0.4400(6) 0.1288(4) 0.038(2) Uani 1 1 d . .
H8A H 0.8257 0.4487 0.0816 0.045 Uiso 1 1 calc R U
C9 C 0.4753(6) -0.1356(6) 0.1502(4) 0.0328(18) Uani 1 1 d . .
H9 H 0.5189 -0.1826 0.1821 0.039 Uiso 1 1 calc R U
C9A C 0.6580(6) 0.4564(6) 0.1349(4) 0.0329(19) Uani 1 1 d . .
H9A H 0.6244 0.4777 0.0922 0.039 Uiso 1 1 calc R U
C10 C 0.4414(5) -0.0294(6) 0.1601(4) 0.0291(17) Uani 1 1 d . .
H10 H 0.4631 -0.0066 0.1996 0.035 Uiso 1 1 calc R U
C10A C 0.5909(5) 0.4405(6) 0.2048(4) 0.0270(17) Uani 1 1 d . .
H10A H 0.5105 0.4526 0.2086 0.032 Uiso 1 1 calc R U
C11 C 0.2837(5) 0.3677(5) 0.1086(3) 0.0212(15) Uani 1 1 d . .
C11A C 0.4708(5) 0.3078(5) 0.4873(3) 0.0157(13) Uani 1 1 d . .
C12 C 0.3613(5) 0.4447(6) 0.0790(3) 0.0270(17) Uani 1 1 d . .
H12 H 0.4407 0.4212 0.0685 0.032 Uiso 1 1 calc R U
C12A C 0.4801(5) 0.1988(5) 0.5189(4) 0.0224(15) Uani 1 1 d . .
H12A H 0.5218 0.1485 0.4893 0.027 Uiso 1 1 calc R U
C13 C 0.3239(6) 0.5539(6) 0.0648(4) 0.0303(17) Uani 1 1 d . .
H13 H 0.3791 0.6013 0.0459 0.036 Uiso 1 1 calc R U
C13A C 0.4293(5) 0.1627(6) 0.5929(4) 0.034(2) Uani 1 1 d . .
H13A H 0.4357 0.0892 0.6114 0.040 Uiso 1 1 calc R U
C14 C 0.2074(6) 0.5952(6) 0.0778(4) 0.0310(18) Uani 1 1 d . .
C14A C 0.3688(5) 0.2354(7) 0.6399(4) 0.0313(19) Uani 1 1 d . .
C15 C 0.1303(6) 0.5201(6) 0.1093(4) 0.0314(18) Uani 1 1 d . .
H15 H 0.0514 0.5448 0.1214 0.038 Uiso 1 1 calc R U
C15A C 0.3641(5) 0.3437(7) 0.6103(4) 0.0320(18) Uani 1 1 d . .
H15A H 0.3270 0.3940 0.6410 0.038 Uiso 1 1 calc R U
C16 C 0.1655(6) 0.4103(6) 0.1234(4) 0.0289(17) Uani 1 1 d . .
H16 H 0.1098 0.3637 0.1432 0.035 Uiso 1 1 calc R U
C16A C 0.4132(5) 0.3797(6) 0.5359(3) 0.0216(15) Uani 1 1 d . .
H16A H 0.4076 0.4534 0.5180 0.026 Uiso 1 1 calc R U
C17 C 0.1656(7) 0.7132(6) 0.0605(4) 0.050(2) Uani 1 1 d . .
H17A H 0.1900 0.7510 0.0937 0.074 Uiso 1 1 calc R U
H17B H 0.0821 0.7238 0.0676 0.074 Uiso 1 1 calc R U
H17C H 0.1979 0.7405 0.0092 0.074 Uiso 1 1 calc R U
C17A C 0.3058(6) 0.1969(8) 0.7187(4) 0.059(3) Uani 1 1 d . .
H17D H 0.3063 0.2480 0.7507 0.088 Uiso 1 1 calc R U
H17E H 0.3442 0.1281 0.7380 0.088 Uiso 1 1 calc R U
H17F H 0.2268 0.1900 0.7174 0.088 Uiso 1 1 calc R U
C18 C 0.2680(5) 0.1112(5) 0.3095(3) 0.0200(14) Uani 1 1 d . .
C19 C 0.1474(5) 0.1368(5) 0.3173(4) 0.0243(16) Uani 1 1 d . .
H19 H 0.1165 0.1993 0.2892 0.029 Uiso 1 1 calc R U
C20 C 0.0738(6) 0.0704(6) 0.3662(4) 0.0320(18) Uani 1 1 d . .
H20 H -0.0064 0.0877 0.3700 0.038 Uiso 1 1 calc R U
C21 C 0.1180(6) -0.0211(6) 0.4094(4) 0.0379(19) Uani 1 1 d . .
H21 H 0.0681 -0.0647 0.4434 0.045 Uiso 1 1 calc R U
C22 C 0.2378(6) -0.0480(6) 0.4019(4) 0.0320(18) Uani 1 1 d . .
H22 H 0.2680 -0.1102 0.4308 0.038 Uiso 1 1 calc R U
C23 C 0.3134(5) 0.0177(5) 0.3513(4) 0.0244(15) Uani 1 1 d . .
H23 H 0.3936 -0.0013 0.3459 0.029 Uiso 1 1 calc R U
C24 C 0.5083(5) 0.1677(5) 0.2566(4) 0.0197(14) Uani 1 1 d . .
C25 C 0.5414(5) 0.1408(5) 0.3257(4) 0.0248(16) Uani 1 1 d . .
H25 H 0.4849 0.1384 0.3695 0.030 Uiso 1 1 calc R U
C26 C 0.6585(6) 0.1171(5) 0.3308(4) 0.0320(18) Uani 1 1 d . .
H26 H 0.6795 0.0995 0.3780 0.038 Uiso 1 1 calc R U
C27 C 0.7432(6) 0.1193(6) 0.2670(4) 0.037(2) Uani 1 1 d . .
H27 H 0.8214 0.1029 0.2707 0.044 Uiso 1 1 calc R U
C28 C 0.7114(6) 0.1462(6) 0.1973(4) 0.040(2) Uani 1 1 d . .
H28 H 0.7680 0.1487 0.1536 0.048 Uiso 1 1 calc R U
C29 C 0.5948(5) 0.1694(6) 0.1929(4) 0.0291(18) Uani 1 1 d . .
H29 H 0.5739 0.1866 0.1457 0.035 Uiso 1 1 calc R U
C30 C 0.3083(5) 0.3344(5) 0.2767(3) 0.0166(13) Uani 1 1 d . .
H30A H 0.2241 0.3390 0.2880 0.020 Uiso 1 1 calc R U
H30B H 0.3269 0.3887 0.2328 0.020 Uiso 1 1 calc R U
C31 C 0.2992(5) 0.5296(5) 0.3274(3) 0.0166(13) Uani 1 1 d . .
C32 C 0.1991(5) 0.5681(5) 0.2963(3) 0.0210(15) Uani 1 1 d . .
H32 H 0.1519 0.5201 0.2902 0.025 Uiso 1 1 calc R U
C33 C 0.1711(6) 0.6773(6) 0.2748(4) 0.0287(17) Uani 1 1 d . .
H33 H 0.1066 0.7022 0.2522 0.034 Uiso 1 1 calc R U
C34 C 0.2376(5) 0.7510(6) 0.2863(4) 0.0299(17) Uani 1 1 d . .
H34 H 0.2169 0.8247 0.2728 0.036 Uiso 1 1 calc R U
C35 C 0.3349(5) 0.7127(5) 0.3181(4) 0.0266(16) Uani 1 1 d . .
H35 H 0.3801 0.7611 0.3262 0.032 Uiso 1 1 calc R U
C36 C 0.3657(5) 0.6034(5) 0.3381(3) 0.0211(15) Uani 1 1 d . .
H36 H 0.4319 0.5788 0.3589 0.025 Uiso 1 1 calc R U
C37 C 0.2350(4) 0.3435(5) 0.4365(3) 0.0152(13) Uani 1 1 d . .
C38 C 0.1652(5) 0.4175(6) 0.4786(3) 0.0212(15) Uani 1 1 d . .
H38 H 0.1688 0.4908 0.4621 0.025 Uiso 1 1 calc R U
C39 C 0.0900(5) 0.3840(6) 0.5451(4) 0.0263(16) Uani 1 1 d . .
H39 H 0.0426 0.4345 0.5723 0.032 Uiso 1 1 calc R U
C40 C 0.0860(5) 0.2764(6) 0.5703(4) 0.0266(17) Uani 1 1 d . .
H40 H 0.0369 0.2540 0.6154 0.032 Uiso 1 1 calc R U
C41 C 0.1544(5) 0.1995(6) 0.5296(4) 0.0249(16) Uani 1 1 d . .
H41 H 0.1500 0.1264 0.5462 0.030 Uiso 1 1 calc R U
C42 C 0.2289(5) 0.2347(6) 0.4637(3) 0.0228(15) Uani 1 1 d . .
H42 H 0.2764 0.1839 0.4368 0.027 Uiso 1 1 calc R U
N1 N 0.3793(4) 0.0424(4) 0.1160(3) 0.0239(13) Uani 1 1 d . .
N1A N 0.6330(4) 0.4083(4) 0.2687(3) 0.0170(12) Uani 1 1 d . .
N2 N 0.2413(5) 0.0780(6) -0.0472(3) 0.0361(16) Uani 1 1 d . .
N2A N 0.9010(4) 0.3602(4) 0.3445(3) 0.0225(13) Uani 1 1 d . .
O1 O 0.2292(4) -0.0191(5) -0.0540(3) 0.0498(16) Uani 1 1 d . .
O1A O 0.9848(3) 0.3809(4) 0.2872(3) 0.0349(13) Uani 1 1 d . .
P1 P 0.35858(13) 0.20507(14) 0.24295(9) 0.0184(4) Uani 1 1 d . .
P2 P 0.34620(13) 0.38541(13) 0.35483(9) 0.0143(3) Uani 1 1 d . .
Pt1 Pt 0.33313(2) 0.20815(2) 0.12187(2) 0.02034(7) Uani 1 1 d . .
Pt2 Pt 0.53527(2) 0.35974(2) 0.37795(2) 0.01374(6) Uani 1 1 d . .
Cl1 Cl -0.0154(2) 0.0633(2) -0.19418(15) 0.0779(9) Uani 1 1 d . .
Cl2 Cl -0.01606(18) -0.1567(2) -0.11641(17) 0.0794(9) Uani 1 1 d . .

loop_
_atom_site_aniso_label
_atom_site_aniso_U_11
_atom_site_aniso_U_22
_atom_site_aniso_U_33
_atom_site_aniso_U_23
_atom_site_aniso_U_13
_atom_site_aniso_U_12
C1 0.015(3) 0.044(5) 0.012(3) -0.009(3) 0.005(3) -0.006(3)
C1A 0.016(3) 0.011(3) 0.015(3) -0.003(2) 0.000(2) 0.001(2)
C1S 0.046(5) 0.068(8) 0.071(7) -0.021(6) -0.005(5) -0.010(5)
C2 0.029(4) 0.041(5) 0.022(4) -0.007(3) -0.003(3) -0.007(3)
C2A 0.016(3) 0.015(4) 0.018(3) -0.003(3) -0.002(3) -0.003(2)
C3 0.037(4) 0.063(6) 0.018(4) -0.011(4) -0.001(3) -0.016(4)
C3A 0.025(4) 0.024(4) 0.025(4) 0.001(3) -0.015(3) -0.006(3)
C4 0.050(5) 0.068(7) 0.019(4) -0.012(4) -0.010(4) -0.023(5)
C4A 0.011(3) 0.028(4) 0.034(4) -0.006(3) -0.012(3) -0.002(3)
C5 0.018(3) 0.043(5) 0.025(4) -0.017(3) 0.003(3) -0.006(3)
C5A 0.015(3) 0.015(4) 0.015(3) -0.003(2) -0.004(2) -0.001(2)
C6 0.022(4) 0.037(5) 0.022(4) -0.014(3) -0.001(3) -0.007(3)
C6A 0.017(3) 0.020(4) 0.020(4) 0.004(3) -0.005(3) -0.009(3)
C7 0.032(4) 0.048(6) 0.041(5) -0.025(4) 0.009(4) -0.013(4)
C7A 0.023(4) 0.032(5) 0.026(4) -0.003(3) 0.000(3) -0.001(3)
C8 0.031(4) 0.033(5) 0.066(6) -0.031(4) 0.000(4) -0.003(4)
C8A 0.039(5) 0.056(6) 0.017(4) -0.004(4) 0.002(3) -0.017(4)
C9 0.026(4) 0.027(5) 0.045(5) -0.012(4) 0.002(3) -0.006(3)
C9A 0.031(4) 0.049(6) 0.015(4) 0.000(3) -0.001(3) -0.007(3)
C10 0.022(4) 0.043(5) 0.026(4) -0.015(3) -0.001(3) -0.007(3)
C10A 0.013(3) 0.041(5) 0.027(4) -0.002(3) -0.002(3) -0.007(3)
C11 0.023(3) 0.030(4) 0.014(3) -0.005(3) -0.007(3) -0.007(3)
C11A 0.007(3) 0.022(4) 0.020(3) -0.004(3) -0.006(2) -0.001(2)
C12 0.017(3) 0.043(5) 0.020(4) -0.004(3) 0.000(3) -0.003(3)
C12A 0.014(3) 0.026(4) 0.029(4) -0.004(3) -0.008(3) -0.004(3)
C13 0.028(4) 0.035(5) 0.030(4) -0.003(3) -0.004(3) -0.015(3)
C13A 0.026(4) 0.040(5) 0.033(5) 0.019(4) -0.019(3) -0.011(3)
C14 0.037(4) 0.033(5) 0.022(4) 0.000(3) -0.010(3) -0.003(3)
C14A 0.018(4) 0.057(6) 0.017(4) -0.002(4) -0.002(3) -0.007(3)
C15 0.023(4) 0.037(5) 0.032(4) -0.008(3) -0.002(3) 0.001(3)
C15A 0.028(4) 0.051(6) 0.022(4) -0.016(4) -0.004(3) -0.005(4)
C16 0.027(4) 0.029(5) 0.035(4) -0.010(3) -0.009(3) -0.007(3)
C16A 0.015(3) 0.030(4) 0.023(4) -0.006(3) -0.009(3) -0.003(3)
C17 0.064(6) 0.037(6) 0.043(5) 0.008(4) -0.012(4) -0.007(4)
C17A 0.047(5) 0.103(9) 0.021(5) 0.008(5) 0.002(4) -0.028(5)
C18 0.018(3) 0.022(4) 0.024(4) -0.011(3) -0.003(3) -0.003(3)
C19 0.020(3) 0.021(4) 0.033(4) -0.003(3) -0.008(3) -0.002(3)
C20 0.020(4) 0.033(5) 0.045(5) -0.014(4) -0.005(3) -0.004(3)
C21 0.038(5) 0.028(5) 0.046(5) -0.003(4) 0.001(4) -0.014(4)
C22 0.043(5) 0.012(4) 0.040(5) -0.003(3) -0.009(4) -0.001(3)
C23 0.021(3) 0.026(4) 0.026(4) -0.007(3) -0.001(3) -0.003(3)
C24 0.012(3) 0.020(4) 0.030(4) -0.012(3) -0.006(3) 0.003(3)
C25 0.017(3) 0.015(4) 0.044(5) -0.013(3) -0.005(3) 0.003(3)
C26 0.027(4) 0.020(4) 0.055(5) -0.017(4) -0.021(4) 0.008(3)
C27 0.019(4) 0.038(5) 0.057(6) -0.023(4) -0.009(4) 0.007(3)
C28 0.020(4) 0.060(6) 0.040(5) -0.025(4) 0.007(3) -0.007(4)
C29 0.021(4) 0.052(5) 0.017(4) -0.019(3) 0.000(3) -0.004(3)
C30 0.018(3) 0.019(4) 0.015(3) -0.004(3) -0.006(2) -0.007(3)
C31 0.025(3) 0.016(4) 0.008(3) -0.001(2) -0.001(2) -0.002(3)
C32 0.021(3) 0.019(4) 0.023(4) -0.009(3) -0.004(3) 0.003(3)
C33 0.033(4) 0.026(4) 0.027(4) -0.004(3) -0.015(3) 0.008(3)
C34 0.030(4) 0.022(4) 0.032(4) -0.002(3) -0.005(3) 0.007(3)
C35 0.026(4) 0.016(4) 0.036(4) -0.005(3) 0.002(3) -0.007(3)
C36 0.026(4) 0.020(4) 0.020(4) -0.008(3) -0.006(3) -0.002(3)
C37 0.005(3) 0.027(4) 0.016(3) -0.006(3) -0.005(2) -0.004(2)
C38 0.015(3) 0.026(4) 0.021(4) -0.008(3) -0.002(3) 0.004(3)
C39 0.013(3) 0.037(5) 0.030(4) -0.010(3) -0.005(3) -0.003(3)
C40 0.011(3) 0.051(5) 0.015(4) 0.003(3) -0.002(3) -0.007(3)
C41 0.022(4) 0.030(4) 0.022(4) 0.002(3) -0.005(3) -0.006(3)
C42 0.016(3) 0.031(4) 0.024(4) -0.008(3) -0.006(3) -0.002(3)
N1 0.020(3) 0.027(4) 0.025(3) -0.008(3) -0.001(2) -0.005(2)
N1A 0.016(3) 0.024(3) 0.011(3) -0.004(2) -0.001(2) -0.005(2)
N2 0.036(4) 0.048(5) 0.028(4) -0.017(3) -0.002(3) -0.012(3)
N2A 0.018(3) 0.024(3) 0.024(3) 0.001(2) -0.004(2) -0.005(2)
O1 0.062(4) 0.052(4) 0.048(4) -0.025(3) -0.019(3) -0.014(3)
O1A 0.012(2) 0.058(4) 0.029(3) 0.002(3) 0.001(2) -0.005(2)
P1 0.0172(8) 0.0205(10) 0.0193(9) -0.0089(7) -0.0031(7) -0.0013(7)
P2 0.0129(8) 0.0163(9) 0.0140(8) -0.0032(6) -0.0032(6) -0.0010(6)
Pt1 0.01800(14) 0.02690(17) 0.01824(15) -0.01030(11) -0.00207(11) -0.00302(11)
Pt2 0.01127(12) 0.01678(14) 0.01306(13) -0.00178(10) -0.00256(9) -0.00188(9)
Cl1 0.0850(19) 0.071(2) 0.0715(19) -0.0087(15) -0.0309(15) 0.0258(15)
Cl2 0.0399(13) 0.0583(19) 0.132(3) -0.0179(17) 0.0115(14) -0.0180(12)

loop_
_atom_type_symbol
_atom_type_description
_atom_type_scat_dispersion_real
_atom_type_scat_dispersion_imag
_atom_type_scat_source
C C 0.0033 0.0016 'International Tables Vol C Tables 4.2.6.8 and 6.1.1.4'
H H 0.0000 0.0000 'International Tables Vol C Tables 4.2.6.8 and 6.1.1.4'
N N 0.0061 0.0033 'International Tables Vol C Tables 4.2.6.8 and 6.1.1.4'
O O 0.0106 0.0060 'International Tables Vol C Tables 4.2.6.8 and 6.1.1.4'
P P 0.1023 0.0942 'International Tables Vol C Tables 4.2.6.8 and 6.1.1.4'
Pt Pt -1.7033 8.3905 'International Tables Vol C Tables 4.2.6.8 and 6.1.1.4'
Cl Cl 0.1484 0.1585 'International Tables Vol C Tables 4.2.6.8 and 6.1.1.4'

loop_
_geom_angle_atom_site_label_1
_geom_angle_atom_site_label_2
_geom_angle_atom_site_label_3
_geom_angle
C5 C1 C2 118.0(6)
C5 C1 Pt1 112.9(5)
C2 C1 Pt1 128.7(5)
C2A C1A C5A 118.4(5)
C2A C1A Pt2 127.5(4)
C5A C1A Pt2 114.1(4)
Cl2 C1S Cl1 109.5(5)
Cl2 C1S H1S1 109.8
Cl1 C1S H1S1 109.8
Cl2 C1S H1S2 109.8
Cl1 C1S H1S2 109.8
H1S1 C1S H1S2 108.2
C3 C2 C1 119.6(7)
C3 C2 H2 120.2
C1 C2 H2 120.2
C3A C2A C1A 120.0(6)
C3A C2A H2A 120.0
C1A C2A H2A 120.0
C4 C3 C2 120.1(7)
C4 C3 H3 119.9
C2 C3 H3 119.9
C2A C3A C4A 120.4(6)
C2A C3A H3A 119.8
C4A C3A H3A 119.8
N2 C4 C3 121.8(7)
N2 C4 H4 119.1
C3 C4 H4 119.1
N2A C4A C3A 121.5(5)
N2A C4A H4A 119.2
C3A C4A H4A 119.2
C1 C5 N2 121.2(7)
C1 C5 C6 119.0(6)
N2 C5 C6 119.8(7)
N2A C5A C1A 120.7(5)
N2A C5A C6A 121.0(5)
C1A C5A C6A 118.3(5)
N1 C6 C7 120.2(6)
N1 C6 C5 111.9(6)
C7 C6 C5 127.7(6)
N1A C6A C7A 120.6(5)
N1A C6A C5A 112.4(5)
C7A C6A C5A 127.0(5)
C6 C7 C8 120.7(7)
C6 C7 H7 119.6
C8 C7 H7 119.6
C8A C7A C6A 119.3(6)
C8A C7A H7A 120.4
C6A C7A H7A 120.4
C9 C8 C7 118.7(7)
C9 C8 H8 120.7
C7 C8 H8 120.7
C9A C8A C7A 119.6(6)
C9A C8A H8A 120.2
C7A C8A H8A 120.2
C10 C9 C8 118.5(7)
C10 C9 H9 120.8
C8 C9 H9 120.8
C10A C9A C8A 118.2(6)
C10A C9A H9A 120.9
C8A C9A H9A 120.9
N1 C10 C9 123.7(6)
N1 C10 H10 118.2
C9 C10 H10 118.2
N1A C10A C9A 124.3(6)
N1A C10A H10A 117.9
C9A C10A H10A 117.9
C16 C11 C12 115.0(6)
C16 C11 Pt1 121.2(5)
C12 C11 Pt1 123.6(5)
C12A C11A C16A 116.0(6)
C12A C11A Pt2 122.4(5)
C16A C11A Pt2 121.6(5)
C13 C12 C11 122.4(6)
C13 C12 H12 118.8
C11 C12 H12 118.8
C13A C12A C11A 122.3(7)
C13A C12A H12A 118.9
C11A C12A H12A 118.9
C12 C13 C14 122.4(7)
C12 C13 H13 118.8
C14 C13 H13 118.8
C12A C13A C14A 120.8(7)
C12A C13A H13A 119.6
C14A C13A H13A 119.6
C13 C14 C15 115.7(7)
C13 C14 C17 122.8(7)
C15 C14 C17 121.5(7)
C15A C14A C13A 117.3(7)
C15A C14A C17A 121.4(8)
C13A C14A C17A 121.3(8)
C16 C15 C14 123.0(7)
C16 C15 H15 118.5
C14 C15 H15 118.5
C14A C15A C16A 121.9(7)
C14A C15A H15A 119.0
C16A C15A H15A 119.0
C15 C16 C11 121.5(7)
C15 C16 H16 119.2
C11 C16 H16 119.2
C15A C16A C11A 121.6(7)
C15A C16A H16A 119.2
C11A C16A H16A 119.2
C14 C17 H17A 109.5
C14 C17 H17B 109.5
H17A C17 H17B 109.5
C14 C17 H17C 109.5
H17A C17 H17C 109.5
H17B C17 H17C 109.5
C14A C17A H17D 109.5
C14A C17A H17E 109.5
H17D C17A H17E 109.5
C14A C17A H17F 109.5
H17D C17A H17F 109.5
H17E C17A H17F 109.5
C23 C18 C19 119.3(6)
C23 C18 P1 123.4(5)
C19 C18 P1 117.3(5)
C20 C19 C18 120.7(6)
C20 C19 H19 119.7
C18 C19 H19 119.7
C21 C20 C19 120.4(6)
C21 C20 H20 119.8
C19 C20 H20 119.8
C20 C21 C22 119.5(7)
C20 C21 H21 120.2
C22 C21 H21 120.2
C21 C22 C23 120.5(6)
C21 C22 H22 119.7
C23 C22 H22 119.7
C18 C23 C22 119.5(6)
C18 C23 H23 120.2
C22 C23 H23 120.2
C25 C24 C29 118.0(6)
C25 C24 P1 124.6(5)
C29 C24 P1 117.4(5)
C24 C25 C26 120.7(7)
C24 C25 H25 119.7
C26 C25 H25 119.7
C27 C26 C25 120.7(7)
C27 C26 H26 119.7
C25 C26 H26 119.7
C26 C27 C28 119.3(6)
C26 C27 H27 120.3
C28 C27 H27 120.3
C27 C28 C29 119.6(7)
C27 C28 H28 120.2
C29 C28 H28 120.2
C24 C29 C28 121.8(6)
C24 C29 H29 119.1
C28 C29 H29 119.1
P1 C30 P2 129.5(3)
P1 C30 H30A 104.9
P2 C30 H30A 104.9
P1 C30 H30B 104.9
P2 C30 H30B 104.9
H30A C30 H30B 105.8
C36 C31 C32 118.8(6)
C36 C31 P2 118.3(4)
C32 C31 P2 122.9(5)
C33 C32 C31 119.7(6)
C33 C32 H32 120.1
C31 C32 H32 120.1
C32 C33 C34 121.2(6)
C32 C33 H33 119.4
C34 C33 H33 119.4
C35 C34 C33 118.8(6)
C35 C34 H34 120.6
C33 C34 H34 120.6
C36 C35 C34 120.5(6)
C36 C35 H35 119.7
C34 C35 H35 119.7
C35 C36 C31 120.9(6)
C35 C36 H36 119.5
C31 C36 H36 119.5
C38 C37 C42 117.8(6)
C38 C37 P2 121.5(5)
C42 C37 P2 120.2(5)
C37 C38 C39 121.1(7)
C37 C38 H38 119.4
C39 C38 H38 119.4
C40 C39 C38 119.6(7)
C40 C39 H39 120.2
C38 C39 H39 120.2
C39 C40 C41 121.1(6)
C39 C40 H40 119.5
C41 C40 H40 119.5
C42 C41 C40 118.3(7)
C42 C41 H41 120.8
C40 C41 H41 120.8
C41 C42 C37 122.0(6)
C41 C42 H42 119.0
C37 C42 H42 119.0
C10 N1 C6 118.2(6)
C10 N1 Pt1 126.5(5)
C6 N1 Pt1 115.1(4)
C10A N1A C6A 117.9(5)
C10A N1A Pt2 126.4(4)
C6A N1A Pt2 115.4(4)
O1 N2 C4 118.7(6)
O1 N2 C5 122.4(7)
C4 N2 C5 118.9(7)
O1A N2A C4A 118.0(5)
O1A N2A C5A 123.0(5)
C4A N2A C5A 119.0(5)
C24 P1 C30 106.2(3)
C24 P1 C18 108.3(3)
C30 P1 C18 103.7(3)
C24 P1 Pt1 114.5(2)
C30 P1 Pt1 113.40(19)
C18 P1 Pt1 110.0(2)
C37 P2 C31 103.9(3)
C37 P2 C30 104.0(3)
C31 P2 C30 98.7(3)
C37 P2 Pt2 114.97(18)
C31 P2 Pt2 110.2(2)
C30 P2 Pt2 122.49(19)
C11 Pt1 C1 90.1(3)
C11 Pt1 N1 169.6(2)
C1 Pt1 N1 79.6(2)
C11 Pt1 P1 91.55(17)
C1 Pt1 P1 171.81(18)
N1 Pt1 P1 98.83(15)
C11A Pt2 C1A 90.6(2)
C11A Pt2 N1A 169.65(19)
C1A Pt2 N1A 79.1(2)
C11A Pt2 P2 88.48(15)
C1A Pt2 P2 176.50(17)
N1A Pt2 P2 101.87(13)

loop_
_geom_bond_atom_site_label_1
_geom_bond_atom_site_label_2
_geom_bond_distance
C1 C5 1.381(9)
C1 C2 1.401(9)
C1 Pt1 2.040(6)
C1A C2A 1.393(7)
C1A C5A 1.404(8)
C1A Pt2 2.036(6)
C1S Cl2 1.770(9)
C1S Cl1 1.774(9)
C1S H1S1 0.9700
C1S H1S2 0.9700
C2 C3 1.382(8)
C2 H2 0.9300
C2A C3A 1.373(7)
C2A H2A 0.9300
C3 C4 1.356(10)
C3 H3 0.9300
C3A C4A 1.375(8)
C3A H3A 0.9300
C4 N2 1.348(9)
C4 H4 0.9300
C4A N2A 1.353(7)
C4A H4A 0.9300
C5 N2 1.386(8)
C5 C6 1.466(9)
C5A N2A 1.395(7)
C5A C6A 1.463(7)
C6 N1 1.378(7)
C6 C7 1.384(10)
C6A N1A 1.370(7)
C6A C7A 1.393(8)
C7 C8 1.385(10)
C7 H7 0.9300
C7A C8A 1.389(8)
C7A H7A 0.9300
C8 C9 1.382(9)
C8 H8 0.9300
C8A C9A 1.380(8)
C8A H8A 0.9300
C9 C10 1.382(9)
C9 H9 0.9300
C9A C10A 1.358(8)
C9A H9A 0.9300
C10 N1 1.339(8)
C10 H10 0.9300
C10A N1A 1.343(7)
C10A H10A 0.9300
C11 C16 1.405(8)
C11 C12 1.408(9)
C11 Pt1 2.005(7)
C11A C12A 1.396(8)
C11A C16A 1.398(8)
C11A Pt2 2.017(6)
C12 C13 1.382(9)
C12 H12 0.9300
C12A C13A 1.389(9)
C12A H12A 0.9300
C13 C14 1.382(8)
C13 H13 0.9300
C13A C14A 1.395(10)
C13A H13A 0.9300
C14 C15 1.390(10)
C14 C17 1.500(9)
C14A C15A 1.380(10)
C14A C17A 1.512(9)
C15 C16 1.384(9)
C15 H15 0.9300
C15A C16A 1.388(9)
C15A H15A 0.9300
C16 H16 0.9300
C16A H16A 0.9300
C17 H17A 0.9600
C17 H17B 0.9600
C17 H17C 0.9600
C17A H17D 0.9600
C17A H17E 0.9600
C17A H17F 0.9600
C18 C23 1.385(8)
C18 C19 1.395(8)
C18 P1 1.839(7)
C19 C20 1.379(9)
C19 H19 0.9300
C20 C21 1.376(9)
C20 H20 0.9300
C21 C22 1.388(8)
C21 H21 0.9300
C22 C23 1.400(9)
C22 H22 0.9300
C23 H23 0.9300
C24 C25 1.376(8)
C24 C29 1.382(8)
C24 P1 1.820(6)
C25 C26 1.391(8)
C25 H25 0.9300
C26 C27 1.371(9)
C26 H26 0.9300
C27 C28 1.379(9)
C27 H27 0.9300
C28 C29 1.383(8)
C28 H28 0.9300
C29 H29 0.9300
C30 P1 1.836(6)
C30 P2 1.849(5)
C30 H30A 0.9700
C30 H30B 0.9700
C31 C36 1.386(8)
C31 C32 1.404(7)
C31 P2 1.837(6)
C32 C33 1.377(9)
C32 H32 0.9300
C33 C34 1.392(9)
C33 H33 0.9300
C34 C35 1.382(8)
C34 H34 0.9300
C35 C36 1.380(8)
C35 H35 0.9300
C36 H36 0.9300
C37 C38 1.388(8)
C37 C42 1.389(9)
C37 P2 1.832(6)
C38 C39 1.390(8)
C38 H38 0.9300
C39 C40 1.366(9)
C39 H39 0.9300
C40 C41 1.393(9)
C40 H40 0.9300
C41 C42 1.383(8)
C41 H41 0.9300
C42 H42 0.9300
N1 Pt1 2.111(6)
N1A Pt2 2.127(5)
N2 O1 1.301(8)
N2A O1A 1.303(6)
P1 Pt1 2.3043(17)
P2 Pt2 2.330(2)

loop_
_geom_torsion_atom_site_label_1
_geom_torsion_atom_site_label_2
_geom_torsion_atom_site_label_3
_geom_torsion_atom_site_label_4
_geom_torsion
C5 C1 C2 C3 2.4(10)
Pt1 C1 C2 C3 -169.8(5)
C5A C1A C2A C3A -0.9(9)
Pt2 C1A C2A C3A 179.3(5)
C1 C2 C3 C4 2.0(11)
C1A C2A C3A C4A 1.0(10)
C2 C3 C4 N2 -2.1(12)
C2A C3A C4A N2A 0.1(11)
C2 C1 C5 N2 -6.8(10)
Pt1 C1 C5 N2 166.5(5)
C2 C1 C5 C6 173.0(6)
Pt1 C1 C5 C6 -13.7(8)
C2A C1A C5A N2A -0.2(9)
Pt2 C1A C5A N2A 179.6(4)
C2A C1A C5A C6A -179.4(5)
Pt2 C1A C5A C6A 0.5(7)
C1 C5 C6 N1 8.2(9)
N2 C5 C6 N1 -172.0(6)
C1 C5 C6 C7 -165.9(7)
N2 C5 C6 C7 13.9(11)
N2A C5A C6A N1A -173.6(6)
C1A C5A C6A N1A 5.6(8)
N2A C5A C6A C7A 6.7(10)
C1A C5A C6A C7A -174.2(7)
N1 C6 C7 C8 1.0(11)
C5 C6 C7 C8 174.6(7)
N1A C6A C7A C8A 1.2(11)
C5A C6A C7A C8A -179.1(7)
C6 C7 C8 C9 -2.1(11)
C6A C7A C8A C9A 1.2(11)
C7 C8 C9 C10 1.8(11)
C7A C8A C9A C10A -1.4(12)
C8 C9 C10 N1 -0.4(11)
C8A C9A C10A N1A -0.9(12)
C16 C11 C12 C13 -0.7(9)
Pt1 C11 C12 C13 174.8(5)
C16A C11A C12A C13A 3.8(8)
Pt2 C11A C12A C13A -175.9(4)
C11 C12 C13 C14 -0.9(11)
C11A C12A C13A C14A -1.8(9)
C12 C13 C14 C15 2.8(10)
C12 C13 C14 C17 -178.1(7)
C12A C13A C14A C15A -1.4(10)
C12A C13A C14A C17A 175.5(6)
C13 C14 C15 C16 -3.3(10)
C17 C14 C15 C16 177.6(7)
C13A C14A C15A C16A 2.5(10)
C17A C14A C15A C16A -174.4(6)
C14 C15 C16 C11 1.9(11)
C12 C11 C16 C15 0.2(9)
Pt1 C11 C16 C15 -175.4(5)
C14A C15A C16A C11A -0.5(9)
C12A C11A C16A C15A -2.6(8)
Pt2 C11A C16A C15A 177.0(4)
C23 C18 C19 C20 0.3(10)
P1 C18 C19 C20 -179.9(5)
C18 C19 C20 C21 1.4(11)
C19 C20 C21 C22 -1.8(11)
C20 C21 C22 C23 0.5(11)
C19 C18 C23 C22 -1.5(10)
P1 C18 C23 C22 178.7(5)
C21 C22 C23 C18 1.2(11)
C29 C24 C25 C26 0.6(10)
P1 C24 C25 C26 -177.6(5)
C24 C25 C26 C27 -0.5(11)
C25 C26 C27 C28 0.5(11)
C26 C27 C28 C29 -0.6(12)
C25 C24 C29 C28 -0.8(11)
P1 C24 C29 C28 177.6(6)
C27 C28 C29 C24 0.8(12)
C36 C31 C32 C33 2.1(9)
P2 C31 C32 C33 -178.0(5)
C31 C32 C33 C34 -2.8(10)
C32 C33 C34 C35 1.7(10)
C33 C34 C35 C36 0.1(10)
C34 C35 C36 C31 -0.7(10)
C32 C31 C36 C35 -0.4(9)
P2 C31 C36 C35 179.7(5)
C42 C37 C38 C39 -1.2(9)
P2 C37 C38 C39 -172.9(4)
C37 C38 C39 C40 1.2(9)
C38 C39 C40 C41 -1.4(9)
C39 C40 C41 C42 1.7(9)
C40 C41 C42 C37 -1.7(9)
C38 C37 C42 C41 1.5(8)
P2 C37 C42 C41 173.3(4)
C9 C10 N1 C6 -0.7(10)
C9 C10 N1 Pt1 -175.6(5)
C7 C6 N1 C10 0.4(10)
C5 C6 N1 C10 -174.2(6)
C7 C6 N1 Pt1 175.8(5)
C5 C6 N1 Pt1 1.3(7)
C9A C10A N1A C6A 3.3(11)
C9A C10A N1A Pt2 -170.4(6)
C7A C6A N1A C10A -3.4(10)
C5A C6A N1A C10A 176.9(6)
C7A C6A N1A Pt2 171.0(5)
C5A C6A N1A Pt2 -8.7(7)
C3 C4 N2 O1 175.6(7)
C3 C4 N2 C5 -2.3(11)
C1 C5 N2 O1 -171.0(6)
C6 C5 N2 O1 9.2(10)
C1 C5 N2 C4 6.9(10)
C6 C5 N2 C4 -172.9(6)
C3A C4A N2A O1A 178.6(6)
C3A C4A N2A C5A -1.2(10)
C1A C5A N2A O1A -178.5(6)
C6A C5A N2A O1A 0.6(10)
C1A C5A N2A C4A 1.3(9)
C6A C5A N2A C4A -179.6(6)
C25 C24 P1 C30 66.9(6)
C29 C24 P1 C30 -111.3(6)
C25 C24 P1 C18 -43.9(7)
C29 C24 P1 C18 137.8(6)
C25 C24 P1 Pt1 -167.1(5)
C29 C24 P1 Pt1 14.7(6)
P2 C30 P1 C24 -33.6(5)
P2 C30 P1 C18 80.5(5)
P2 C30 P1 Pt1 -160.3(3)
C23 C18 P1 C24 -11.0(6)
C19 C18 P1 C24 169.3(5)
C23 C18 P1 C30 -123.5(6)
C19 C18 P1 C30 56.7(5)
C23 C18 P1 Pt1 114.9(5)
C19 C18 P1 Pt1 -64.9(5)
C38 C37 P2 C31 -21.2(5)
C42 C37 P2 C31 167.4(4)
C38 C37 P2 C30 -124.0(5)
C42 C37 P2 C30 64.5(5)
C38 C37 P2 Pt2 99.3(5)
C42 C37 P2 Pt2 -72.2(5)
C36 C31 P2 C37 111.0(5)
C32 C31 P2 C37 -68.9(5)
C36 C31 P2 C30 -142.1(5)
C32 C31 P2 C30 38.0(6)
C36 C31 P2 Pt2 -12.6(5)
C32 C31 P2 Pt2 167.4(4)
P1 C30 P2 C37 -91.4(5)
P1 C30 P2 C31 161.8(4)
P1 C30 P2 Pt2 41.1(5)
